data_7228535
loop_
_publ_author_name
'Kato, Ken'
'Hagi, Shogo'
'Hinoshita, Masumi'
'Shikoh, Eiji'
'Teki, Yoshio'

_publ_section_title
;
 Photoconductivity and magnetoconductance effects on vacuum vapor
 deposition films of weak charge-transfer complexes
;
_journal_name_full 'Phys. Chem. Chem. Phys.'
_journal_paper_doi 10.1039/C7CP02781H
_journal_year 2017
_chemical_formula_moiety 'C16 H10, C10 H2 O6'
_chemical_formula_sum 'C26 H12 O6'
_chemical_formula_weight 420.36
_space_group_crystal_system monoclinic
_space_group_IT_number 14
_space_group_name_Hall '-P 2ybc'
_space_group_name_H-M_alt 'P 1 21/c 1'
_symmetry_space_group_name_Hall '-P 2ybc'
_symmetry_space_group_name_H-M 'P 1 21/c 1'
_audit_creation_date 2016-11-17
_audit_creation_method 'generated by ACTA instruction via SHELXL-2014/7'
_audit_update_record
;
2017-04-28 deposited with the CCDC.
2017-06-12 downloaded from the CCDC.
;
_cell_angle_alpha 90
_cell_angle_beta 92.710(11)
_cell_angle_gamma 90
_cell_formula_units_Z 2
_cell_length_a 7.268(6)
_cell_length_b 9.350(7)
_cell_length_c 13.757(11)
_cell_measurement_reflns_used 2326
_cell_measurement_temperature 200(2)
_cell_measurement_theta_max 27.4623
_cell_measurement_theta_min 2.8059
_cell_volume 933.8(13)
_computing_cell_refinement 'CrystalClear (Rigaku Inc., 2008)'
_computing_data_collection 'CrystalClear (Rigaku Inc., 2008)'
_computing_data_reduction 'CrystalClear (Rigaku Inc., 2008)'
_computing_molecular_graphics 'Ortep for Windows (Farrugia, 2012)'
_computing_publication_material 'WinGX publication routines (Farrugia, 2012)'
_computing_structure_refinement 'SHELXL-2014 (Sheldrick, 2014)'
_computing_structure_solution SIR97
_diffrn_ambient_temperature 200(2)
_diffrn_detector_area_resol_mean 7.111
_diffrn_measured_fraction_theta_full 0.994
_diffrn_measured_fraction_theta_max 0.993
_diffrn_measurement_details
;
scan:
    Number of images: 360
               Slice: -115.0000 - 65.0000
         Image width: 0.5000
            Exp time: 4.0000
       Rotation axis: Omega
               Omega: 0.0000
                 Chi: 45.0000
                 Phi: 0.0000
                 XTD: 54.9328
              2theta: -25.3494
scan:
    Number of images: 360
               Slice: -115.0000 - 65.0000
         Image width: 0.5000
            Exp time: 4.0000
       Rotation axis: Omega
               Omega: 0.0000
                 Chi: 45.0000
                 Phi: 90.0000
                 XTD: 54.9328
              2theta: -25.3494
scan:
    Number of images: 360
               Slice: -115.0000 - 65.0000
         Image width: 0.5000
            Exp time: 4.0000
       Rotation axis: Omega
               Omega: 0.0000
                 Chi: 45.0000
                 Phi: 180.0000
                 XTD: 54.9328
              2theta: -25.3494

;
_diffrn_measurement_device 'Saturn724+ (4x4 bin mode)'
_diffrn_measurement_device_details 'AFC11 (Right): Eulerian 3 circle'
_diffrn_measurement_device_type 'Rigaku AFC11 with Saturn 724+ CCD'
_diffrn_measurement_method \w
_diffrn_radiation_detector CCD
_diffrn_radiation_monochromator Confocal
_diffrn_radiation_source 'Rotating Anode'
_diffrn_radiation_type MoK\a
_diffrn_radiation_wavelength 0.710747
_diffrn_reflns_av_R_equivalents 0.0316
_diffrn_reflns_av_unetI/netI 0.0223
_diffrn_reflns_Laue_measured_fraction_full 0.994
_diffrn_reflns_Laue_measured_fraction_max 0.993
_diffrn_reflns_limit_h_max 9
_diffrn_reflns_limit_h_min -8
_diffrn_reflns_limit_k_max 12
_diffrn_reflns_limit_k_min -12
_diffrn_reflns_limit_l_max 17
_diffrn_reflns_limit_l_min -17
_diffrn_reflns_number 9337
_diffrn_reflns_point_group_measured_fraction_full 0.994
_diffrn_reflns_point_group_measured_fraction_max 0.993
_diffrn_reflns_reduction_process 'Lp corrections applied'
_diffrn_reflns_theta_full 25.242
_diffrn_reflns_theta_max 27.490
_diffrn_reflns_theta_min 2.806
_diffrn_source_current 24.0000
_diffrn_source_power 1.2000
_diffrn_source_voltage 50.0000
_exptl_absorpt_coefficient_mu 0.107
_exptl_absorpt_correction_T_max 1.0000
_exptl_absorpt_correction_T_min 0.9402
_exptl_absorpt_correction_type multi-scan
_exptl_absorpt_process_details 'REQAB (Rigaku, 1998)'
_exptl_crystal_colour Red
_exptl_crystal_density_diffrn 1.495
_exptl_crystal_density_method 'not measured'
_exptl_crystal_description Block
_exptl_crystal_F_000 432
_exptl_crystal_preparation 'mounted on the CryoLoop with Palaton oil and placed in N2 stream at 200(2) K'
_exptl_crystal_size_max 0.130
_exptl_crystal_size_mid 0.120
_exptl_crystal_size_min 0.090
_refine_diff_density_max 0.234
_refine_diff_density_min -0.158
_refine_diff_density_rms 0.035
_refine_ls_extinction_method none
_refine_ls_goodness_of_fit_ref 1.119
_refine_ls_hydrogen_treatment refall
_refine_ls_matrix_type full
_refine_ls_number_parameters 169
_refine_ls_number_reflns 2132
_refine_ls_number_restraints 0
_refine_ls_restrained_S_all 1.119
_refine_ls_R_factor_all 0.0566
_refine_ls_R_factor_gt 0.0491
_refine_ls_shift/su_max 0.000
_refine_ls_shift/su_mean 0.000
_refine_ls_structure_factor_coef Fsqd
_refine_ls_weighting_details 'w=1/[\s^2^(Fo^2^)+(0.0525P)^2^+0.2043P] where P=(Fo^2^+2Fc^2^)/3'
_refine_ls_weighting_scheme calc
_refine_ls_wR_factor_gt 0.1114
_refine_ls_wR_factor_ref 0.1164
_reflns_number_gt 1899
_reflns_number_total 2132
_reflns_threshold_expression 'I > 2\s(I)'
_cod_data_source_file c7cp02781h2.cif
_cod_data_source_block Pyr-PMDA
_cod_depositor_comments
;
The following automatic conversions were performed:

'_exptl_absorpt_correction_type' value 'Multi-scan' changed to
'multi-scan' according to
/home/data/users/saulius/crontab/automatic-downloads/rss-feeds/RSC/lib/dictionaries/cif_core.dic
dictionary named 'cif_core.dic' version 2.4.2 from 2011-04-26.

Automatic conversion script
Id: cif_fix_values 4973 2017-02-22 13:04:09Z antanas 
;
_cod_original_cell_volume 933.8(12)
_cod_database_code 7228535
_shelx_shelxl_version_number 2014/7
_shelx_space_group_comment
;
The symmetry employed for this shelxl refinement is uniquely defined
by the following loop, which should always be used as a source of
symmetry information in preference to the above space-group names.
They are only intended as comments.
;
_shelx_estimated_absorpt_t_min 0.986
_shelx_estimated_absorpt_t_max 0.990

loop_
_space_group_symop_operation_xyz
'x, y, z'
'-x, y+1/2, -z+1/2'
'-x, -y, -z'
'x, -y-1/2, z-1/2'

loop_
_atom_site_label
_atom_site_type_symbol
_atom_site_fract_x
_atom_site_fract_y
_atom_site_fract_z
_atom_site_U_iso_or_equiv
_atom_site_adp_type
_atom_site_occupancy
_atom_site_site_symmetry_order
_atom_site_calc_flag
C1 C 0.93092(17) 0.12462(14) -0.03571(10) 0.0321(3) Uani 1 1 d
C2 C 0.86448(19) 0.27342(16) -0.05156(11) 0.0410(4) Uani 1 1 d
O1 O 0.89686(15) 0.34692(11) 0.03584(8) 0.0468(3) Uani 1 1 d
C3 C 0.97700(19) 0.25693(16) 0.10614(12) 0.0412(4) Uani 1 1 d
C4 C 0.99853(17) 0.11434(14) 0.06022(10) 0.0316(3) Uani 1 1 d
C5 C 0.92940(18) 0.01105(15) -0.10004(10) 0.0342(3) Uani 1 1 d
H5A H 0.885(2) 0.0192(16) -0.1668(12) 0.043(4) Uiso 1 1 d
O2 O 0.79505(17) 0.32988(13) -0.12134(9) 0.0575(4) Uani 1 1 d
O3 O 1.01545(17) 0.29741(13) 0.18643(9) 0.0576(4) Uani 1 1 d
C6 C 0.46718(16) 0.07008(13) -0.01115(9) 0.0298(3) Uani 1 1 d
C7 C 0.47761(19) 0.17779(14) 0.06200(11) 0.0390(4) Uani 1 1 d
C8 C 0.4090(2) 0.31447(17) 0.03830(16) 0.0548(5) Uani 1 1 d
H8A H 0.417(3) 0.385(2) 0.0904(15) 0.068(6) Uiso 1 1 d
C9 C 0.3346(2) 0.34376(18) -0.05265(19) 0.0629(6) Uani 1 1 d
H9A H 0.288(3) 0.438(2) -0.0690(15) 0.078(6) Uiso 1 1 d
C10 C 0.3242(2) 0.2407(2) -0.12447(15) 0.0557(5) Uani 1 1 d
H10A H 0.270(3) 0.258(2) -0.1885(15) 0.067(6) Uiso 1 1 d
C11 C 0.39036(18) 0.10186(16) -0.10540(11) 0.0387(3) Uani 1 1 d
C12 C 0.5572(2) 0.1418(2) 0.15604(12) 0.0489(4) Uani 1 1 d
H12A H 0.568(2) 0.214(2) 0.2053(13) 0.057(5) Uiso 1 1 d
C13 C 0.6197(2) 0.0099(2) 0.17658(11) 0.0485(4) Uani 1 1 d
H13A H 0.676(3) -0.012(2) 0.2403(14) 0.063(5) Uiso 1 1 d

loop_
_atom_site_aniso_label
_atom_site_aniso_U_11
_atom_site_aniso_U_22
_atom_site_aniso_U_33
_atom_site_aniso_U_23
_atom_site_aniso_U_13
_atom_site_aniso_U_12
C1 0.0269(6) 0.0306(7) 0.0393(7) 0.0034(5) 0.0058(5) -0.0006(5)
C2 0.0342(7) 0.0350(7) 0.0542(9) 0.0056(7) 0.0078(6) 0.0013(6)
O1 0.0447(6) 0.0302(5) 0.0662(7) -0.0039(5) 0.0091(5) 0.0019(4)
C3 0.0348(7) 0.0359(8) 0.0536(9) -0.0081(6) 0.0098(6) -0.0055(6)
C4 0.0272(6) 0.0310(7) 0.0372(7) -0.0035(5) 0.0063(5) -0.0044(5)
C5 0.0313(7) 0.0384(7) 0.0329(7) 0.0011(5) 0.0023(5) -0.0026(5)
O2 0.0576(7) 0.0485(7) 0.0664(8) 0.0195(6) 0.0032(6) 0.0132(5)
O3 0.0601(7) 0.0549(7) 0.0581(7) -0.0252(6) 0.0061(6) -0.0088(6)
C6 0.0242(6) 0.0270(6) 0.0389(7) -0.0042(5) 0.0097(5) -0.0046(5)
C7 0.0299(7) 0.0322(7) 0.0563(9) -0.0140(6) 0.0169(6) -0.0079(5)
C8 0.0413(9) 0.0287(8) 0.0967(15) -0.0149(8) 0.0277(9) -0.0063(6)
C9 0.0386(9) 0.0306(8) 0.1211(19) 0.0169(10) 0.0228(10) 0.0038(7)
C10 0.0338(8) 0.0566(11) 0.0772(13) 0.0291(9) 0.0073(8) -0.0011(7)
C11 0.0280(7) 0.0429(8) 0.0459(8) 0.0077(6) 0.0074(6) -0.0054(6)
C12 0.0433(8) 0.0605(11) 0.0443(9) -0.0256(8) 0.0158(7) -0.0177(8)
C13 0.0410(8) 0.0711(12) 0.0335(8) -0.0025(7) 0.0040(6) -0.0145(8)

loop_
_atom_type_symbol
_atom_type_description
_atom_type_scat_dispersion_real
_atom_type_scat_dispersion_imag
_atom_type_scat_source
C C 0.0033 0.0016 'International Tables Vol C Tables 4.2.6.8 and 6.1.1.4'
H H 0.0000 0.0000 'International Tables Vol C Tables 4.2.6.8 and 6.1.1.4'
O O 0.0106 0.0060 'International Tables Vol C Tables 4.2.6.8 and 6.1.1.4'

loop_
_geom_angle_atom_site_label_1
_geom_angle_atom_site_label_2
_geom_angle_atom_site_label_3
_geom_angle
_geom_angle_site_symmetry_1
_geom_angle_site_symmetry_3
C5 C1 C4 123.14(13) . .
C5 C1 C2 129.27(14) . .
C4 C1 C2 107.58(12) . .
O2 C2 O1 121.72(15) . .
O2 C2 C1 131.15(15) . .
O1 C2 C1 107.13(13) . .
C3 O1 C2 110.47(12) . .
O3 C3 O1 121.78(15) . .
O3 C3 C4 130.97(15) . .
O1 C3 C4 107.25(13) . .
C5 C4 C1 122.94(12) 3_755 .
C5 C4 C3 129.49(14) 3_755 .
C1 C4 C3 107.57(13) . .
C1 C5 C4 113.92(13) . 3_755
C1 C5 H5A 122.9(9) . .
C4 C5 H5A 123.2(9) 3_755 .
C11 C6 C6 120.22(15) . 3_655
C11 C6 C7 120.23(14) . .
C6 C6 C7 119.54(16) 3_655 .
C8 C7 C6 118.25(16) . .
C8 C7 C12 123.18(15) . .
C6 C7 C12 118.57(14) . .
C9 C8 C7 121.03(16) . .
C9 C8 H8A 123.0(13) . .
C7 C8 H8A 116.0(13) . .
C8 C9 C10 121.40(16) . .
C8 C9 H9A 120.9(13) . .
C10 C9 H9A 117.7(13) . .
C9 C10 C11 120.35(18) . .
C9 C10 H10A 122.9(12) . .
C11 C10 H10A 116.8(12) . .
C10 C11 C6 118.73(15) . .
C10 C11 C13 122.72(16) . 3_655
C6 C11 C13 118.54(14) . 3_655
C13 C12 C7 121.69(14) . .
C13 C12 H12A 119.1(11) . .
C7 C12 H12A 119.2(11) . .
C12 C13 C11 121.43(15) . 3_655
C12 C13 H13A 120.4(11) . .
C11 C13 H13A 118.1(11) 3_655 .

loop_
_geom_bond_atom_site_label_1
_geom_bond_atom_site_label_2
_geom_bond_distance
_geom_bond_site_symmetry_2
C1 C5 1.382(2) .
C1 C4 1.390(2) .
C1 C2 1.485(2) .
C2 O2 1.1871(19) .
C2 O1 1.395(2) .
O1 C3 1.389(2) .
C3 O3 1.188(2) .
C3 C4 1.487(2) .
C4 C5 1.386(2) 3_755
C5 C4 1.386(2) 3_755
C5 H5A 0.961(16) .
C6 C11 1.419(2) .
C6 C6 1.423(3) 3_655
C6 C7 1.423(2) .
C7 C8 1.404(2) .
C7 C12 1.432(3) .
C8 C9 1.367(3) .
C8 H8A 0.97(2) .
C9 C10 1.380(3) .
C9 H9A 0.97(2) .
C10 C11 1.404(2) .
C10 H10A 0.96(2) .
C11 C13 1.431(2) 3_655
C12 C13 1.340(3) .
C12 H12A 0.960(19) .
C13 C11 1.431(2) 3_655
C13 H13A 0.970(19) .

loop_
_geom_torsion_atom_site_label_1
_geom_torsion_atom_site_label_2
_geom_torsion_atom_site_label_3
_geom_torsion_atom_site_label_4
_geom_torsion
_geom_torsion_site_symmetry_1
_geom_torsion_site_symmetry_4
C5 C1 C2 O2 0.3(3) . .
C4 C1 C2 O2 -179.20(15) . .
C5 C1 C2 O1 -179.97(13) . .
C4 C1 C2 O1 0.55(14) . .
O2 C2 O1 C3 179.31(14) . .
C1 C2 O1 C3 -0.47(15) . .
C2 O1 C3 O3 -179.58(13) . .
C2 O1 C3 C4 0.22(15) . .
C5 C1 C4 C5 0.0(2) . 3_755
C2 C1 C4 C5 179.50(12) . 3_755
C5 C1 C4 C3 -179.93(12) . .
C2 C1 C4 C3 -0.41(14) . .
O3 C3 C4 C5 0.0(3) . 3_755
O1 C3 C4 C5 -179.78(13) . 3_755
O3 C3 C4 C1 179.92(15) . .
O1 C3 C4 C1 0.13(14) . .
C4 C1 C5 C4 0.0(2) . 3_755
C2 C1 C5 C4 -179.39(12) . 3_755
C11 C6 C7 C8 0.45(19) . .
C6 C6 C7 C8 -178.98(14) 3_655 .
C11 C6 C7 C12 -179.60(12) . .
C6 C6 C7 C12 1.0(2) 3_655 .
C6 C7 C8 C9 -0.2(2) . .
C12 C7 C8 C9 179.87(14) . .
C7 C8 C9 C10 -0.1(2) . .
C8 C9 C10 C11 0.1(2) . .
C9 C10 C11 C6 0.2(2) . .
C9 C10 C11 C13 178.90(14) . 3_655
C6 C6 C11 C10 178.99(14) 3_655 .
C7 C6 C11 C10 -0.43(19) . .
C6 C6 C11 C13 0.2(2) 3_655 3_655
C7 C6 C11 C13 -179.23(12) . 3_655
C8 C7 C12 C13 179.33(14) . .
C6 C7 C12 C13 -0.6(2) . .
C7 C12 C13 C11 -0.2(2) . 3_655
